data_7049280
loop_
_publ_author_name
'Hong, Dongjing'
'Zhu, Xiancui'
'Wang, Shaowu'
'Wei, Yun'
'Zhou, Shuangliu'
'Huang, Zeming'
'Zhu, Shan'
'Wang, Ruru'
'Yue, Wenrun'
'Mu, Xiaolong'

_publ_section_title
;
 Synthesis, characterization, and reactivity of dinuclear
 organo-rare-earth-metal alkyl complexes supported by
 2-amidate-functionalized indolyl ligands: substituent effects on
 coordination and reactivity.
;
_journal_issue 16
_journal_name_full 'Dalton transactions (Cambridge, England : 2003)'
_journal_page_first 5230
_journal_page_last 5242
_journal_paper_doi 10.1039/c9dt00507b
_journal_volume 48
_journal_year 2019
_chemical_formula_moiety 'C68 H84 N6 O6 Si2 Yb2'
_chemical_formula_sum 'C68 H84 N6 O6 Si2 Yb2'
_chemical_formula_weight 1483.67
_space_group_crystal_system triclinic
_space_group_IT_number 2
_space_group_name_Hall '-P 1'
_space_group_name_H-M_alt 'P -1'
_symmetry_space_group_name_Hall '-P 1'
_symmetry_space_group_name_H-M 'P -1'
_atom_sites_solution_hydrogens geom
_atom_sites_solution_primary dual
_audit_creation_date 2018-03-26
_audit_creation_method
;
Olex2 1.2
(compiled 2017.08.10 svn.r3458 for OlexSys, GUI svn.r5381)
;
_audit_update_record
;
2018-03-27 deposited with the CCDC.    2019-03-07 downloaded from the CCDC.
;
_cell_angle_alpha 112.592(4)
_cell_angle_beta 91.520(5)
_cell_angle_gamma 110.684(5)
_cell_formula_units_Z 1
_cell_length_a 11.095(4)
_cell_length_b 14.589(6)
_cell_length_c 16.114(6)
_cell_measurement_reflns_used 9930
_cell_measurement_temperature 293(2)
_cell_measurement_theta_max 25.55
_cell_measurement_theta_min 2.21
_cell_volume 2212.8(15)
_computing_cell_refinement 'SAINT v8.34A (Bruker, 2013)'
_computing_data_reduction 'SAINT v8.34A (Bruker, 2013)'
_computing_molecular_graphics 'Olex2 (Dolomanov et al., 2009)'
_computing_publication_material 'Olex2 (Dolomanov et al., 2009)'
_computing_structure_refinement 'ShelXL (Sheldrick, 2015)'
_computing_structure_solution 'ShelXT (Sheldrick, 2015)'
_diffrn_ambient_temperature 293.15
_diffrn_measured_fraction_theta_full 0.994
_diffrn_measured_fraction_theta_max 0.979
_diffrn_measurement_device_type 'Bruker APEX-II CCD'
_diffrn_measurement_method '\f and \w scans'
_diffrn_radiation_type MoK\a
_diffrn_radiation_wavelength 0.71073
_diffrn_reflns_av_R_equivalents 0.0589
_diffrn_reflns_av_unetI/netI 0.0644
_diffrn_reflns_Laue_measured_fraction_full 0.994
_diffrn_reflns_Laue_measured_fraction_max 0.979
_diffrn_reflns_limit_h_max 13
_diffrn_reflns_limit_h_min -13
_diffrn_reflns_limit_k_max 17
_diffrn_reflns_limit_k_min -17
_diffrn_reflns_limit_l_max 19
_diffrn_reflns_limit_l_min -19
_diffrn_reflns_number 21550
_diffrn_reflns_point_group_measured_fraction_full 0.994
_diffrn_reflns_point_group_measured_fraction_max 0.979
_diffrn_reflns_theta_full 25.242
_diffrn_reflns_theta_max 25.711
_diffrn_reflns_theta_min 1.394
_diffrn_standards_number 0
_exptl_absorpt_coefficient_mu 2.168
_exptl_absorpt_correction_T_max 0.7452
_exptl_absorpt_correction_T_min 0.4131
_exptl_absorpt_correction_type multi-scan
_exptl_absorpt_process_details
'SADABS-2014/5 (Bruker,2014/5) was used for absorption correction. wR2(int) was 0.1349 before and 0.0755 after correction. The Ratio of minimum to maximum transmission is 0.5543. The \l/2 correction factor is 0.00150.'
_exptl_crystal_colour colourless
_exptl_crystal_colour_primary colourless
_exptl_crystal_density_diffrn 1.113
_exptl_crystal_description block
_exptl_crystal_F_000 750
_exptl_crystal_size_max 0.23
_exptl_crystal_size_mid 0.21
_exptl_crystal_size_min 0.2
_refine_diff_density_max 4.153
_refine_diff_density_min -3.401
_refine_diff_density_rms 0.171
_refine_ls_extinction_method none
_refine_ls_goodness_of_fit_ref 1.084
_refine_ls_hydrogen_treatment constr
_refine_ls_matrix_type full
_refine_ls_number_parameters 385
_refine_ls_number_reflns 8258
_refine_ls_number_restraints 679
_refine_ls_restrained_S_all 1.094
_refine_ls_R_factor_all 0.0826
_refine_ls_R_factor_gt 0.0704
_refine_ls_shift/su_max 0.001
_refine_ls_shift/su_mean 0.000
_refine_ls_structure_factor_coef Fsqd
_refine_ls_weighting_details 'w=1/[\s^2^(Fo^2^)+(0.1398P)^2^] where P=(Fo^2^+2Fc^2^)/3'
_refine_ls_weighting_scheme calc
_refine_ls_wR_factor_gt 0.1882
_refine_ls_wR_factor_ref 0.2032
_reflns_Friedel_coverage 0.000
_reflns_number_gt 6607
_reflns_number_total 8258
_reflns_threshold_expression 'I > 2\s(I)'
_cod_data_source_file c9dt00507b2.cif
_cod_data_source_block 2eb
_cod_depositor_comments 'Adding full bibliography for 7049263--7049284.cif.'
_cod_database_code 7049280
_shelx_shelxl_version_number 2018/1
_shelx_space_group_comment
;
The symmetry employed for this shelxl refinement is uniquely defined
by the following loop, which should always be used as a source of
symmetry information in preference to the above space-group names.
They are only intended as comments.
;
_shelx_estimated_absorpt_t_max 0.671
_shelx_estimated_absorpt_t_min 0.635
_olex2_refinement_description
;
1. Fixed Uiso
 At 1.2 times of:
  All C(H) groups, All C(H,H) groups
 At 1.5 times of:
  All C(H,H,H) groups
2. Restrained distances
 C32-C33
 1.5 with sigma of 0.02
 C33-C34
 1.5 with sigma of 0.02
3. Rigid bond restraints
 C26, C27
 with sigma for 1-2 distances of 0.001 and sigma for 1-3 distances of 0.002
 Si1, C27
 with sigma for 1-2 distances of 0.001 and sigma for 1-3 distances of 0.002
 Si1, C28
 with sigma for 1-2 distances of 0.001 and sigma for 1-3 distances of 0.002
 Si1, C29
 with sigma for 1-2 distances of 0.001 and sigma for 1-3 distances of 0.002
 O3, C34
 with sigma for 1-2 distances of 0.001 and sigma for 1-3 distances of 0.002
 N2, C9
 with sigma for 1-2 distances of 0.001 and sigma for 1-3 distances of 0.002
 Yb1, C26
 with sigma for 1-2 distances of 0.001 and sigma for 1-3 distances of 0.007
 N1, C1
 with sigma for 1-2 distances of 0.001 and sigma for 1-3 distances of 0.002
 N3, C26
 with sigma for 1-2 distances of 0.001 and sigma for 1-3 distances of 0.002
 N3, C20
 with sigma for 1-2 distances of 0.001 and sigma for 1-3 distances of 0.002
 C22, C23
 with sigma for 1-2 distances of 0.001 and sigma for 1-3 distances of 0.002
4. Uiso/Uaniso restraints and constraints
Yb1 \\sim C26: within 2A with sigma of 0.001 and sigma for terminal atoms of
0.007
C1 \\sim C2 \\sim C3 \\sim C4 \\sim C5 \\sim C6 \\sim C7 \\sim C8 \\sim C9
\\sim C10 \\sim C11 \\sim C12 \\sim C13 \\sim C14 \\sim C15 \\sim C16 \\sim C17
\\sim C18 \\sim C19 \\sim C20 \\sim C21 \\sim C22 \\sim C23 \\sim C24 \\sim C25
\\sim C26 \\sim C27 \\sim C28 \\sim C29 \\sim C30 \\sim C31 \\sim C32 \\sim C33
\\sim C34: within 3.8A with sigma of 0.01 and sigma for terminal atoms of 0.02
Uanis(Si1) \\sim Ueq, Uanis(C27) \\sim Ueq, Uanis(C28) \\sim Ueq, Uanis(C29)
\\sim Ueq, Uanis(C30) \\sim Ueq: with sigma of 0.02 and sigma for terminal
atoms of 0.04
5.a Secondary CH2 refined with riding coordinates:
 C27(H27A,H27B), C31(H31A,H31B), C32(H32A,H32B), C33(H33A,H33B), C34(H34A,H34B)
5.b Aromatic/amide H refined with riding coordinates:
 C2(H2), C4(H4), C5(H5), C6(H6), C7(H7), C12(H12), C13(H13), C14(H14),
 C15(H15), C21(H21), C22(H22), C23(H23), C24(H24), C25(H25)
5.c Idealised Me refined as rotating group:
 C17(H17A,H17B,H17C), C18(H18A,H18B,H18C), C19(H19A,H19B,H19C), C28(H28A,H28B,
 H28C), C29(H29A,H29B,H29C), C30(H30A,H30B,H30C)
;
_olex2_submission_special_instructions 'No special instructions were received'

loop_
_space_group_symop_operation_xyz
'x, y, z'
'-x, -y, -z'

loop_
_atom_site_label
_atom_site_type_symbol
_atom_site_fract_x
_atom_site_fract_y
_atom_site_fract_z
_atom_site_U_iso_or_equiv
_atom_site_adp_type
_atom_site_occupancy
_atom_site_site_symmetry_order
_atom_site_calc_flag
_atom_site_refinement_flags_posn
_atom_site_refinement_flags_adp
C1 C 0.2866(7) 0.5573(6) 0.4249(5) 0.0514(13) Uani 1 1 d . U
C2 C 0.1954(8) 0.5667(7) 0.3716(6) 0.0579(14) Uani 1 1 d . U
H2 H 0.127214 0.510106 0.325379 0.070 Uiso 1 1 calc R .
C3 C 0.2250(8) 0.6777(6) 0.4004(6) 0.0567(14) Uani 1 1 d . U
C4 C 0.1710(9) 0.7389(7) 0.3759(7) 0.0700(17) Uani 1 1 d . U
H4 H 0.098843 0.705739 0.328699 0.084 Uiso 1 1 calc R .
C5 C 0.2254(9) 0.8464(7) 0.4220(7) 0.0708(17) Uani 1 1 d . U
H5 H 0.187533 0.886654 0.406583 0.085 Uiso 1 1 calc R .
C6 C 0.3362(9) 0.9021(8) 0.4923(7) 0.0701(18) Uani 1 1 d . U
H6 H 0.369571 0.977120 0.521955 0.084 Uiso 1 1 calc R .
C7 C 0.3952(9) 0.8459(7) 0.5171(7) 0.0653(16) Uani 1 1 d . U
H7 H 0.470216 0.881826 0.562313 0.078 Uiso 1 1 calc R .
C8 C 0.3393(7) 0.7325(6) 0.4722(5) 0.0532(13) Uani 1 1 d . U
C9 C 0.3013(7) 0.4648(6) 0.4308(5) 0.0494(13) Uani 1 1 d . U
C10 C 0.1798(7) 0.3303(7) 0.2871(5) 0.0559(14) Uani 1 1 d . U
C11 C 0.0437(9) 0.2688(8) 0.2628(6) 0.0680(17) Uani 1 1 d . U
C12 C -0.0165(10) 0.2424(8) 0.1746(7) 0.0791(19) Uani 1 1 d . U
H12 H -0.107019 0.205287 0.157468 0.095 Uiso 1 1 calc R .
C13 C 0.0540(10) 0.2697(8) 0.1122(7) 0.083(2) Uani 1 1 d . U
H13 H 0.010978 0.249886 0.053871 0.100 Uiso 1 1 calc R .
C14 C 0.1836(10) 0.3243(8) 0.1357(6) 0.079(2) Uani 1 1 d . U
H14 H 0.230154 0.341528 0.092892 0.095 Uiso 1 1 calc R .
C15 C 0.2504(9) 0.3561(7) 0.2222(5) 0.0634(16) Uani 1 1 d . U
H15 H 0.340879 0.394126 0.237427 0.076 Uiso 1 1 calc R .
C16 C -0.0377(9) 0.2327(8) 0.3301(7) 0.0730(19) Uani 1 1 d . U
C17 C -0.0269(11) 0.3296(9) 0.4164(8) 0.089(3) Uani 1 1 d . U
H17A H -0.052058 0.377995 0.400176 0.134 Uiso 1 1 calc GR .
H17B H 0.061963 0.366372 0.449315 0.134 Uiso 1 1 calc GR .
H17C H -0.083877 0.305649 0.454251 0.134 Uiso 1 1 calc GR .
C18 C 0.0119(11) 0.1573(9) 0.3521(8) 0.093(3) Uani 1 1 d . U
H18A H 0.103081 0.195271 0.380039 0.140 Uiso 1 1 calc GR .
H18B H 0.000901 0.095662 0.296651 0.140 Uiso 1 1 calc GR .
H18C H -0.037341 0.133821 0.393446 0.140 Uiso 1 1 calc GR .
C19 C -0.1816(10) 0.1684(9) 0.2842(9) 0.095(3) Uani 1 1 d . U
H19A H -0.232386 0.151702 0.327631 0.143 Uiso 1 1 calc GR .
H19B H -0.190820 0.102529 0.233629 0.143 Uiso 1 1 calc GR .
H19C H -0.212365 0.210347 0.262348 0.143 Uiso 1 1 calc GR .
C20 C 0.4122(10) 0.6663(8) 0.7560(7) 0.0711(17) Uani 1 1 d . U
C21 C 0.2846(11) 0.6020(9) 0.7153(9) 0.090(2) Uani 1 1 d . U
H21 H 0.256173 0.586718 0.654878 0.107 Uiso 1 1 calc R .
C22 C 0.1937(13) 0.5576(10) 0.7652(10) 0.102(2) Uani 1 1 d . U
H22 H 0.106793 0.512184 0.737861 0.123 Uiso 1 1 calc R .
C23 C 0.2377(13) 0.5833(10) 0.8493(10) 0.103(2) Uani 1 1 d . U
H23 H 0.177133 0.558265 0.882402 0.124 Uiso 1 1 calc R .
C24 C 0.3656(12) 0.6444(9) 0.8949(9) 0.098(3) Uani 1 1 d . U
H24 H 0.392017 0.657060 0.954885 0.118 Uiso 1 1 calc R .
C25 C 0.4534(11) 0.6863(9) 0.8452(8) 0.088(2) Uani 1 1 d . U
H25 H 0.540985 0.728297 0.872691 0.105 Uiso 1 1 calc R .
C26 C 0.5568(9) 0.8080(7) 0.7194(6) 0.0621(15) Uani 1 1 d . U
C27 C 0.5486(9) 0.9023(7) 0.7973(7) 0.0737(19) Uani 1 1 d . U
H27A H 0.489932 0.874964 0.833653 0.088 Uiso 1 1 calc R .
H27B H 0.509130 0.938061 0.772261 0.088 Uiso 1 1 calc R .
C28 C 0.8094(15) 0.9525(13) 0.9130(12) 0.136(4) Uani 1 1 d . U
H28A H 0.815651 0.894147 0.861369 0.204 Uiso 1 1 calc GR .
H28B H 0.771821 0.926325 0.956566 0.204 Uiso 1 1 calc GR .
H28C H 0.895410 1.008137 0.941092 0.204 Uiso 1 1 calc GR .
C29 C 0.6745(15) 1.1154(11) 0.9597(11) 0.136(5) Uani 1 1 d . U
H29A H 0.755435 1.176941 0.990166 0.204 Uiso 1 1 calc GR .
H29B H 0.632674 1.092522 1.003745 0.204 Uiso 1 1 calc GR .
H29C H 0.617855 1.134473 0.929469 0.204 Uiso 1 1 calc GR .
C30 C 0.8210(15) 1.0639(13) 0.8055(12) 0.151(5) Uani 1 1 d . U
H30A H 0.910286 1.095813 0.836955 0.226 Uiso 1 1 calc GR .
H30B H 0.798374 1.118022 0.797239 0.226 Uiso 1 1 calc GR .
H30C H 0.811306 1.007147 0.746804 0.226 Uiso 1 1 calc GR .
C31 C 0.7180(13) 0.8360(9) 0.4796(9) 0.092(2) Uani 1 1 d . U
H31A H 0.748659 0.887783 0.543155 0.110 Uiso 1 1 calc R .
H31B H 0.642463 0.843000 0.455117 0.110 Uiso 1 1 calc R .
C32 C 0.8226(15) 0.8552(10) 0.4266(10) 0.114(3) Uani 1 1 d D U
H32A H 0.809905 0.894809 0.393021 0.136 Uiso 1 1 calc R .
H32B H 0.907640 0.896681 0.466973 0.136 Uiso 1 1 calc R .
C33 C 0.8154(15) 0.7514(10) 0.3647(10) 0.113(3) Uani 1 1 d D U
H33A H 0.902447 0.750685 0.362877 0.136 Uiso 1 1 calc R .
H33B H 0.773963 0.732605 0.303454 0.136 Uiso 1 1 calc R .
C34 C 0.7374(15) 0.6761(10) 0.3999(9) 0.104(3) Uani 1 1 d D U
H34A H 0.667484 0.616237 0.351375 0.125 Uiso 1 1 calc R .
H34B H 0.792077 0.647413 0.421330 0.125 Uiso 1 1 calc R .
N1 N 0.3759(6) 0.6601(5) 0.4873(4) 0.0476(12) Uani 1 1 d . U
N2 N 0.2557(6) 0.3640(5) 0.3742(4) 0.0458(12) Uani 1 1 d . U
N3 N 0.4998(6) 0.7062(5) 0.7037(4) 0.0561(13) Uani 1 1 d . U
O1 O 0.3846(5) 0.4905(3) 0.5067(3) 0.0487(11) Uani 1 1 d . .
O2 O 0.6245(6) 0.8283(4) 0.6616(4) 0.0656(14) Uani 1 1 d . .
O3 O 0.6838(6) 0.7281(5) 0.4720(4) 0.0687(14) Uani 1 1 d . U
Si1 Si 0.7080(3) 1.0061(2) 0.8757(2) 0.0983(10) Uani 1 1 d . U
Yb1 Yb 0.55663(3) 0.65562(2) 0.56051(2) 0.04938(17) Uani 1 1 d . U

loop_
_atom_site_aniso_label
_atom_site_aniso_U_11
_atom_site_aniso_U_22
_atom_site_aniso_U_33
_atom_site_aniso_U_23
_atom_site_aniso_U_13
_atom_site_aniso_U_12
C1 0.055(3) 0.051(2) 0.053(3) 0.028(2) -0.001(2) 0.021(2)
C2 0.061(3) 0.060(3) 0.057(3) 0.029(2) -0.006(2) 0.024(2)
C3 0.058(3) 0.057(3) 0.066(3) 0.033(2) 0.002(2) 0.027(2)
C4 0.068(3) 0.066(3) 0.079(3) 0.034(3) -0.007(3) 0.027(3)
C5 0.074(3) 0.063(3) 0.085(4) 0.038(3) 0.004(3) 0.030(3)
C6 0.073(4) 0.058(3) 0.085(4) 0.034(3) 0.006(3) 0.029(3)
C7 0.067(3) 0.059(3) 0.078(3) 0.035(3) 0.005(3) 0.028(3)
C8 0.059(3) 0.052(3) 0.061(3) 0.035(2) 0.005(2) 0.024(2)
C9 0.052(3) 0.054(2) 0.044(3) 0.0234(19) -0.001(2) 0.019(2)
C10 0.057(3) 0.062(3) 0.051(3) 0.026(2) -0.007(2) 0.024(2)
C11 0.066(3) 0.070(3) 0.058(3) 0.027(3) -0.009(3) 0.018(3)
C12 0.071(3) 0.084(3) 0.068(3) 0.029(3) -0.014(3) 0.020(3)
C13 0.087(4) 0.088(4) 0.059(3) 0.029(3) -0.020(3) 0.021(3)
C14 0.087(4) 0.086(4) 0.055(3) 0.031(3) -0.007(3) 0.022(3)
C15 0.070(3) 0.068(3) 0.047(3) 0.025(2) -0.009(3) 0.022(3)
C16 0.062(4) 0.078(4) 0.070(4) 0.034(3) -0.004(3) 0.016(3)
C17 0.074(5) 0.099(5) 0.073(5) 0.033(4) 0.010(4) 0.016(4)
C18 0.088(5) 0.089(5) 0.094(5) 0.051(4) -0.009(5) 0.013(4)
C19 0.067(5) 0.098(6) 0.102(6) 0.043(5) -0.004(5) 0.013(4)
C20 0.075(3) 0.068(3) 0.077(3) 0.030(3) 0.020(3) 0.035(3)
C21 0.085(4) 0.083(4) 0.095(4) 0.030(3) 0.016(4) 0.035(3)
C22 0.088(4) 0.091(4) 0.107(4) 0.027(4) 0.020(4) 0.029(4)
C23 0.100(4) 0.090(4) 0.103(4) 0.031(4) 0.031(4) 0.029(4)
C24 0.101(4) 0.092(4) 0.094(4) 0.033(4) 0.026(4) 0.035(4)
C25 0.090(4) 0.082(4) 0.084(4) 0.029(3) 0.017(3) 0.032(3)
C26 0.073(4) 0.056(2) 0.055(3) 0.018(2) 0.004(3) 0.029(3)
C27 0.078(3) 0.063(3) 0.065(3) 0.010(2) 0.002(3) 0.030(3)
C28 0.125(7) 0.109(7) 0.135(8) 0.023(6) -0.041(6) 0.040(5)
C29 0.130(8) 0.098(7) 0.115(8) -0.021(6) 0.001(7) 0.049(6)
C30 0.117(7) 0.113(7) 0.130(8) 0.002(7) 0.001(7) 0.000(7)
C31 0.119(5) 0.083(4) 0.104(5) 0.062(4) 0.043(4) 0.047(4)
C32 0.136(6) 0.102(5) 0.117(6) 0.067(5) 0.045(5) 0.038(5)
C33 0.133(6) 0.113(6) 0.111(6) 0.063(5) 0.048(5) 0.048(5)
C34 0.138(6) 0.097(5) 0.105(5) 0.056(4) 0.050(5) 0.059(5)
N1 0.048(3) 0.049(3) 0.053(3) 0.028(2) 0.003(2) 0.020(2)
N2 0.045(3) 0.053(2) 0.042(3) 0.023(2) -0.005(2) 0.019(2)
N3 0.062(4) 0.055(3) 0.047(3) 0.016(3) -0.002(2) 0.026(3)
O1 0.060(3) 0.036(2) 0.045(2) 0.014(2) -0.007(2) 0.017(2)
O2 0.081(4) 0.040(3) 0.053(3) 0.012(2) 0.002(3) 0.009(3)
O3 0.082(4) 0.071(4) 0.071(3) 0.045(3) 0.010(3) 0.033(3)
Si1 0.0961(19) 0.0672(17) 0.087(2) -0.0086(15) -0.0159(15) 0.0303(15)
Yb1 0.0586(2) 0.0419(2) 0.0429(2) 0.01692(16) -0.00860(15) 0.01673(16)

loop_
_atom_type_symbol
_atom_type_description
_atom_type_scat_dispersion_real
_atom_type_scat_dispersion_imag
_atom_type_scat_source
C C 0.0033 0.0016 'International Tables Vol C Tables 4.2.6.8 and 6.1.1.4'
H H 0.0000 0.0000 'International Tables Vol C Tables 4.2.6.8 and 6.1.1.4'
N N 0.0061 0.0033 'International Tables Vol C Tables 4.2.6.8 and 6.1.1.4'
O O 0.0106 0.0060 'International Tables Vol C Tables 4.2.6.8 and 6.1.1.4'
Si Si 0.0817 0.0704 'International Tables Vol C Tables 4.2.6.8 and 6.1.1.4'
Yb Yb -0.3850 5.5486 'International Tables Vol C Tables 4.2.6.8 and 6.1.1.4'

loop_
_geom_angle_atom_site_label_1
_geom_angle_atom_site_label_2
_geom_angle_atom_site_label_3
_geom_angle
_geom_angle_site_symmetry_1
_geom_angle_site_symmetry_3
C2 C1 C9 132.7(7) . .
C2 C1 N1 110.5(7) . .
N1 C1 C9 116.7(6) . .
C1 C2 H2 126.3 . .
C1 C2 C3 107.3(7) . .
C3 C2 H2 126.3 . .
C2 C3 C8 105.5(6) . .
C4 C3 C2 135.5(8) . .
C4 C3 C8 119.0(7) . .
C3 C4 H4 120.8 . .
C5 C4 C3 118.4(8) . .
C5 C4 H4 120.8 . .
C4 C5 H5 118.0 . .
C4 C5 C6 124.0(8) . .
C6 C5 H5 118.0 . .
C5 C6 H6 120.1 . .
C7 C6 C5 119.9(9) . .
C7 C6 H6 120.1 . .
C6 C7 H7 120.9 . .
C6 C7 C8 118.2(9) . .
C8 C7 H7 120.9 . .
C7 C8 C3 120.4(7) . .
N1 C8 C3 110.5(7) . .
N1 C8 C7 129.1(7) . .
C1 C9 Yb1 154.0(5) . 2_666
N2 C9 C1 131.6(7) . .
N2 C9 O1 114.5(6) . .
N2 C9 Yb1 62.4(4) . 2_666
O1 C9 C1 113.8(6) . .
O1 C9 Yb1 56.4(3) . 2_666
C11 C10 C15 120.3(7) . .
C11 C10 N2 123.5(7) . .
C15 C10 N2 116.1(7) . .
C10 C11 C16 122.5(8) . .
C12 C11 C10 116.5(9) . .
C12 C11 C16 121.0(8) . .
C11 C12 H12 118.9 . .
C13 C12 C11 122.3(9) . .
C13 C12 H12 118.9 . .
C12 C13 H13 120.0 . .
C14 C13 C12 120.0(9) . .
C14 C13 H13 120.0 . .
C13 C14 H14 119.3 . .
C13 C14 C15 121.5(9) . .
C15 C14 H14 119.3 . .
C10 C15 H15 120.4 . .
C14 C15 C10 119.3(8) . .
C14 C15 H15 120.4 . .
C17 C16 C11 111.1(8) . .
C17 C16 C18 111.4(9) . .
C17 C16 C19 108.8(9) . .
C18 C16 C11 108.1(8) . .
C19 C16 C11 109.9(8) . .
C19 C16 C18 107.6(9) . .
C16 C17 H17A 109.5 . .
C16 C17 H17B 109.5 . .
C16 C17 H17C 109.5 . .
H17A C17 H17B 109.5 . .
H17A C17 H17C 109.5 . .
H17B C17 H17C 109.5 . .
C16 C18 H18A 109.5 . .
C16 C18 H18B 109.5 . .
C16 C18 H18C 109.5 . .
H18A C18 H18B 109.5 . .
H18A C18 H18C 109.5 . .
H18B C18 H18C 109.5 . .
C16 C19 H19A 109.5 . .
C16 C19 H19B 109.5 . .
C16 C19 H19C 109.5 . .
H19A C19 H19B 109.5 . .
H19A C19 H19C 109.5 . .
H19B C19 H19C 109.5 . .
C21 C20 C25 119.0(10) . .
C21 C20 N3 118.7(10) . .
C25 C20 N3 122.2(9) . .
C20 C21 H21 119.8 . .
C20 C21 C22 120.4(12) . .
C22 C21 H21 119.8 . .
C21 C22 H22 121.4 . .
C23 C22 C21 117.2(12) . .
C23 C22 H22 121.4 . .
C22 C23 H23 116.9 . .
C22 C23 C24 126.3(13) . .
C24 C23 H23 116.9 . .
C23 C24 H24 122.1 . .
C23 C24 C25 115.8(13) . .
C25 C24 H24 122.1 . .
C20 C25 C24 121.2(11) . .
C20 C25 H25 119.4 . .
C24 C25 H25 119.4 . .
C27 C26 Yb1 169.0(6) . .
N3 C26 C27 126.8(8) . .
N3 C26 Yb1 60.2(4) . .
O2 C26 C27 117.0(8) . .
O2 C26 N3 116.2(7) . .
O2 C26 Yb1 56.6(4) . .
C26 C27 H27A 108.2 . .
C26 C27 H27B 108.2 . .
C26 C27 Si1 116.2(6) . .
H27A C27 H27B 107.4 . .
Si1 C27 H27A 108.2 . .
Si1 C27 H27B 108.2 . .
H28A C28 H28B 109.5 . .
H28A C28 H28C 109.5 . .
H28B C28 H28C 109.5 . .
Si1 C28 H28A 109.5 . .
Si1 C28 H28B 109.5 . .
Si1 C28 H28C 109.5 . .
H29A C29 H29B 109.5 . .
H29A C29 H29C 109.5 . .
H29B C29 H29C 109.5 . .
Si1 C29 H29A 109.5 . .
Si1 C29 H29B 109.5 . .
Si1 C29 H29C 109.5 . .
H30A C30 H30B 109.5 . .
H30A C30 H30C 109.5 . .
H30B C30 H30C 109.5 . .
Si1 C30 H30A 109.5 . .
Si1 C30 H30B 109.5 . .
Si1 C30 H30C 109.5 . .
H31A C31 H31B 108.6 . .
C32 C31 H31A 110.4 . .
C32 C31 H31B 110.4 . .
O3 C31 H31A 110.4 . .
O3 C31 H31B 110.4 . .
O3 C31 C32 106.5(9) . .
C31 C32 H32A 110.4 . .
C31 C32 H32B 110.4 . .
H32A C32 H32B 108.6 . .
C33 C32 C31 106.7(10) . .
C33 C32 H32A 110.4 . .
C33 C32 H32B 110.4 . .
C32 C33 H33A 110.6 . .
C32 C33 H33B 110.6 . .
C32 C33 C34 105.7(10) . .
H33A C33 H33B 108.7 . .
C34 C33 H33A 110.6 . .
C34 C33 H33B 110.6 . .
C33 C34 H34A 109.6 . .
C33 C34 H34B 109.6 . .
H34A C34 H34B 108.1 . .
O3 C34 C33 110.2(9) . .
O3 C34 H34A 109.6 . .
O3 C34 H34B 109.6 . .
C1 N1 Yb1 113.3(4) . .
C8 N1 C1 106.2(6) . .
C8 N1 Yb1 139.0(5) . .
C9 N2 C10 119.2(6) . .
C9 N2 Yb1 89.9(4) . 2_666
C10 N2 Yb1 139.4(5) . 2_666
C20 N3 Yb1 142.3(6) . .
C26 N3 C20 124.7(7) . .
C26 N3 Yb1 90.5(5) . .
C9 O1 Yb1 115.7(4) . .
C9 O1 Yb1 94.6(4) . 2_666
Yb1 O1 Yb1 114.3(2) . 2_666
C26 O2 Yb1 95.1(5) . .
C31 O3 Yb1 125.3(6) . .
C34 O3 C31 107.2(7) . .
C34 O3 Yb1 127.5(6) . .
C27 Si1 C30 108.3(6) . .
C28 Si1 C27 114.9(6) . .
C28 Si1 C29 119.3(8) . .
C28 Si1 C30 97.4(9) . .
C29 Si1 C27 108.0(6) . .
C29 Si1 C30 107.6(8) . .
C9 Yb1 Yb1 52.99(15) 2_666 2_666
C26 Yb1 C9 116.2(2) . 2_666
C26 Yb1 Yb1 139.63(19) . 2_666
N1 Yb1 C9 147.4(2) . 2_666
N1 Yb1 C26 92.1(2) . .
N1 Yb1 N2 174.90(18) . 2_666
N1 Yb1 Yb1 95.16(15) . 2_666
N2 Yb1 C9 27.7(2) 2_666 2_666
N2 Yb1 C26 92.9(2) 2_666 .
N2 Yb1 Yb1 80.30(15) 2_666 2_666
N3 Yb1 C9 102.1(2) . 2_666
N3 Yb1 C26 29.3(2) . .
N3 Yb1 N1 95.2(2) . .
N3 Yb1 N2 88.6(2) . 2_666
N3 Yb1 O1 123.8(2) . 2_666
N3 Yb1 Yb1 110.34(16) . 2_666
O1 Yb1 C9 29.06(18) 2_666 2_666
O1 Yb1 C9 82.36(19) . 2_666
O1 Yb1 C26 144.5(2) 2_666 .
O1 Yb1 C26 117.6(2) . .
O1 Yb1 N1 119.54(19) 2_666 .
O1 Yb1 N1 69.71(19) . .
O1 Yb1 N2 55.38(18) 2_666 2_666
O1 Yb1 N2 106.88(19) . 2_666
O1 Yb1 N3 91.4(2) . .
O1 Yb1 O1 65.7(2) . 2_666
O1 Yb1 O3 125.7(2) . .
O1 Yb1 Yb1 33.06(12) . 2_666
O1 Yb1 Yb1 32.60(12) 2_666 2_666
O2 Yb1 C9 119.4(2) . 2_666
O2 Yb1 C26 28.3(2) . .
O2 Yb1 N1 93.2(2) . .
O2 Yb1 N2 91.7(2) . 2_666
O2 Yb1 N3 57.4(2) . .
O2 Yb1 O1 143.6(2) . .
O2 Yb1 O1 145.5(2) . 2_666
O2 Yb1 O3 83.9(2) . .
O2 Yb1 Yb1 165.85(15) . 2_666
O3 Yb1 C9 94.6(2) . 2_666
O3 Yb1 C26 112.1(2) . .
O3 Yb1 N1 88.7(2) . .
O3 Yb1 N2 90.5(2) . 2_666
O3 Yb1 N3 141.2(2) . .
O3 Yb1 O1 86.07(19) . 2_666
O3 Yb1 Yb1 107.71(16) . 2_666

loop_
_geom_bond_atom_site_label_1
_geom_bond_atom_site_label_2
_geom_bond_distance
_geom_bond_site_symmetry_2
C1 C2 1.386(11) .
C1 C9 1.453(10) .
C1 N1 1.407(10) .
C2 H2 0.9300 .
C2 C3 1.408(12) .
C3 C4 1.396(11) .
C3 C8 1.443(11) .
C4 H4 0.9300 .
C4 C5 1.337(13) .
C5 H5 0.9300 .
C5 C6 1.402(13) .
C6 H6 0.9300 .
C6 C7 1.371(12) .
C7 H7 0.9300 .
C7 C8 1.407(12) .
C8 N1 1.354(9) .
C9 N2 1.292(9) .
C9 O1 1.354(8) .
C9 Yb1 2.779(7) 2_666
C10 C11 1.407(12) .
C10 C15 1.408(12) .
C10 N2 1.427(9) .
C11 C12 1.401(12) .
C11 C16 1.556(13) .
C12 H12 0.9300 .
C12 C13 1.382(15) .
C13 H13 0.9300 .
C13 C14 1.332(13) .
C14 H14 0.9300 .
C14 C15 1.384(12) .
C15 H15 0.9300 .
C16 C17 1.520(14) .
C16 C18 1.535(14) .
C16 C19 1.524(13) .
C17 H17A 0.9600 .
C17 H17B 0.9600 .
C17 H17C 0.9600 .
C18 H18A 0.9600 .
C18 H18B 0.9600 .
C18 H18C 0.9600 .
C19 H19A 0.9600 .
C19 H19B 0.9600 .
C19 H19C 0.9600 .
C20 C21 1.362(15) .
C20 C25 1.381(15) .
C20 N3 1.419(12) .
C21 H21 0.9300 .
C21 C22 1.436(17) .
C22 H22 0.9300 .
C22 C23 1.289(18) .
C23 H23 0.9300 .
C23 C24 1.377(18) .
C24 H24 0.9300 .
C24 C25 1.400(15) .
C25 H25 0.9300 .
C26 C27 1.498(11) .
C26 N3 1.307(10) .
C26 O2 1.270(10) .
C26 Yb1 2.669(8) .
C27 H27A 0.9700 .
C27 H27B 0.9700 .
C27 Si1 1.880(10) .
C28 H28A 0.9600 .
C28 H28B 0.9600 .
C28 H28C 0.9600 .
C28 Si1 1.785(15) .
C29 H29A 0.9600 .
C29 H29B 0.9600 .
C29 H29C 0.9600 .
C29 Si1 1.816(12) .
C30 H30A 0.9600 .
C30 H30B 0.9600 .
C30 H30C 0.9600 .
C30 Si1 1.905(18) .
C31 H31A 0.9700 .
C31 H31B 0.9700 .
C31 C32 1.471(15) .
C31 O3 1.437(11) .
C32 H32A 0.9700 .
C32 H32B 0.9700 .
C32 C33 1.429(13) .
C33 H33A 0.9700 .
C33 H33B 0.9700 .
C33 C34 1.452(13) .
C34 H34A 0.9700 .
C34 H34B 0.9700 .
C34 O3 1.399(12) .
N1 Yb1 2.333(6) .
N2 Yb1 2.462(6) 2_666
N3 Yb1 2.316(6) .
O1 Yb1 2.321(4) 2_666
O1 Yb1 2.293(5) .
O2 Yb1 2.238(5) .
O3 Yb1 2.314(6) .
Yb1 Yb1 3.8774(17) 2_666
